data_7238363
loop_
_publ_author_name
'Zheng, Lei'
'Qiu, Xinmin'
'Xu, Yan'
'Fu, Jie'
'Yuan, Yan'
'Zhu, Dunru'
'Chen, Su'

_publ_section_title
;
 Second structural directing agent induces the formation of 1D organic
 templated terbium sulfate
;
_journal_issue 7
_journal_name_full CrystEngComm
_journal_page_first 2714
_journal_paper_doi 10.1039/c0ce00895h
_journal_volume 13
_journal_year 2011
_chemical_formula_sum 'C18 H76 N9 O50 S12 Tb5'
_chemical_formula_weight 2398.20
_space_group_IT_number 15
_space_group_name_Hall '-C 2yc'
_space_group_name_H-M_alt 'C 1 2/c 1'
_symmetry_cell_setting monoclinic
_symmetry_space_group_name_H-M 'C 1 2/c 1'
_atom_sites_solution_hydrogens geom
_atom_sites_solution_primary direct
_atom_sites_solution_secondary difmap
_audit_creation_method SHELXL-97
_cell_angle_alpha 90.00
_cell_angle_beta 114.4180(10)
_cell_angle_gamma 90.00
_cell_formula_units_Z 4
_cell_length_a 20.6927(15)
_cell_length_b 36.783(3)
_cell_length_c 10.1514(8)
_cell_measurement_reflns_used 990
_cell_measurement_temperature 296(2)
_cell_measurement_theta_max 24.80
_cell_measurement_theta_min 2.21
_cell_volume 7035.5(9)
_computing_cell_refinement 'SAINT (Bruker, 2005)'
_computing_data_collection 'APEX2 (Bruker, 2005)'
_computing_data_reduction SAINT
_computing_molecular_graphics SHELXTL
_computing_publication_material SHELXTL
_computing_structure_refinement 'SHELXL-97 (Sheldrick, 1997)'
_computing_structure_solution 'SHELXS-97 (Sheldrick, 1990)'
_diffrn_ambient_temperature 296(2)
_diffrn_measured_fraction_theta_full 0.997
_diffrn_measured_fraction_theta_max 0.997
_diffrn_measurement_device_type 'Bruker Apex2 CCD'
_diffrn_measurement_method '\w scans'
_diffrn_radiation_monochromator graphite
_diffrn_radiation_source 'fine-focus sealed tube'
_diffrn_radiation_type MoK\a
_diffrn_radiation_wavelength 0.71073
_diffrn_reflns_av_R_equivalents 0.0313
_diffrn_reflns_av_sigmaI/netI 0.0283
_diffrn_reflns_limit_h_max 24
_diffrn_reflns_limit_h_min -25
_diffrn_reflns_limit_k_max 44
_diffrn_reflns_limit_k_min -44
_diffrn_reflns_limit_l_max 11
_diffrn_reflns_limit_l_min -12
_diffrn_reflns_number 25700
_diffrn_reflns_theta_full 25.50
_diffrn_reflns_theta_max 25.50
_diffrn_reflns_theta_min 1.98
_exptl_absorpt_coefficient_mu 5.426
_exptl_absorpt_correction_T_max 0.6129
_exptl_absorpt_correction_T_min 0.5389
_exptl_absorpt_correction_type multi-scan
_exptl_absorpt_process_details '(SADABS; Sheldrick, 2003)'
_exptl_crystal_colour Colorless
_exptl_crystal_density_diffrn 2.264
_exptl_crystal_density_method 'not measured'
_exptl_crystal_description Block
_exptl_crystal_F_000 4656
_exptl_crystal_size_max 0.13
_exptl_crystal_size_mid 0.11
_exptl_crystal_size_min 0.10
_refine_diff_density_max 3.540
_refine_diff_density_min -1.427
_refine_diff_density_rms 0.249
_refine_ls_extinction_method none
_refine_ls_goodness_of_fit_ref 1.213
_refine_ls_hydrogen_treatment constr
_refine_ls_matrix_type full
_refine_ls_number_parameters 468
_refine_ls_number_reflns 6535
_refine_ls_number_restraints 185
_refine_ls_restrained_S_all 1.315
_refine_ls_R_factor_all 0.0513
_refine_ls_R_factor_gt 0.0456
_refine_ls_shift/su_max 0.024
_refine_ls_shift/su_mean 0.001
_refine_ls_structure_factor_coef Fsqd
_refine_ls_weighting_details 'calc w=1/[\s^2^(Fo^2^)+(0.1020P)^2^+32.8689P] where P=(Fo^2^+2Fc^2^)/3'
_refine_ls_weighting_scheme calc
_refine_ls_wR_factor_gt 0.1545
_refine_ls_wR_factor_ref 0.1599
_reflns_number_gt 5761
_reflns_number_total 6535
_reflns_threshold_expression >2sigma(I)
_cod_data_source_file c0ce00895h.txt
_cod_data_source_block zl-32
_cod_depositor_comments
;
The following automatic conversions were performed:

data item '_symmetry_cell_setting' value 'Monoclinic' was changed to
'monoclinic' in accordance with the
/home/saulius/struct/COD-crude-data/automatic-downloads/DataCite-retrospective/RSC/depositions/lib/dictionaries/cif_core.dic
dictionary named 'cif_core.dic' version 2.4.2 last updated on
2011-04-26.

Automatic conversion script
Id: cif_fix_values 6909 2019-04-08 15:41:33Z antanas 
;
_cod_original_sg_symbol_H-M 'C2/c '
_cod_database_code 7238363

loop_
_symmetry_equiv_pos_as_xyz
'x, y, z'
'-x, y, -z+1/2'
'x+1/2, y+1/2, z'
'-x+1/2, y+1/2, -z+1/2'
'-x, -y, -z'
'x, -y, z-1/2'
'-x+1/2, -y+1/2, -z'
'x+1/2, -y+1/2, z-1/2'

loop_
_atom_site_label
_atom_site_type_symbol
_atom_site_fract_x
_atom_site_fract_y
_atom_site_fract_z
_atom_site_U_iso_or_equiv
_atom_site_adp_type
_atom_site_occupancy
_atom_site_symmetry_multiplicity
_atom_site_calc_flag
_atom_site_refinement_flags
_atom_site_disorder_assembly
_atom_site_disorder_group
Tb1 Tb 0.5000 0.219006(11) 0.7500 0.02075(10) Uani 1 2 d S . .
Tb2 Tb 0.256047(14) 0.192820(7) 0.50647(3) 0.01802(7) Uani 1 1 d . . .
Tb3 Tb 0.140122(16) 0.030628(8) 0.48304(3) 0.02705(8) Uani 1 1 d . . .
S1 S 0.13115(6) 0.23310(3) 0.55989(13) 0.0102(3) Uani 1 1 d . A .
S2 S 0.05924(6) 0.03541(3) 0.13728(13) 0.0119(3) Uani 1 1 d . A .
S3 S 0.15668(6) 0.24824(3) 0.17447(13) 0.0095(3) Uani 1 1 d . A .
S4 S 0.20253(7) 0.11191(3) 0.51445(14) 0.0149(3) Uani 1 1 d . . .
S5 S 0.40370(7) 0.15671(4) 0.53449(14) 0.0167(3) Uani 1 1 d . . .
S6 S 0.25016(9) -0.02336(5) 0.36641(18) 0.0338(4) Uani 1 1 d D . .
O1 O 0.20176(18) 0.27999(10) 0.2450(4) 0.0134(9) Uani 1 1 d . . .
O2 O 0.18186(18) 0.25216(9) 0.5120(4) 0.0106(8) Uani 1 1 d . . .
O3 O 0.1871(2) 0.21500(10) 0.2578(4) 0.0168(9) Uani 1 1 d . . .
O4 O 0.0984(2) 0.06485(10) 0.2374(4) 0.0185(9) Uani 1 1 d . A .
O5 O 0.05796(19) 0.23986(11) 0.4525(4) 0.0203(9) Uani 1 1 d U . .
O6 O 0.39165(18) 0.17489(10) 0.6558(4) 0.0141(8) Uani 1 1 d U A .
O7 O 0.0845(2) 0.25445(11) 0.1662(4) 0.0192(8) Uani 1 1 d U . .
O8 O 0.1528(2) 0.24446(11) 0.0267(4) 0.0198(9) Uani 1 1 d U . .
O9 O 0.2375(2) 0.07733(10) 0.5028(5) 0.0218(10) Uani 1 1 d . A .
O10 O 0.0894(2) 0.02838(11) 0.0303(4) 0.0208(10) Uani 1 1 d . . .
O11 O 0.14751(19) 0.19402(9) 0.5592(4) 0.0173(9) Uani 1 1 d . . .
O12 O 0.3382(2) 0.16311(12) 0.4023(4) 0.0233(10) Uani 1 1 d U A .
O13 O 0.2509(2) 0.13266(10) 0.6415(4) 0.0189(10) Uani 1 1 d . A .
O14 O 0.13660(19) 0.10129(11) 0.5272(4) 0.0202(9) Uani 1 1 d . A .
O15 O 0.1397(2) 0.24535(12) 0.7018(4) 0.0249(11) Uani 1 1 d . . .
O16 O 0.0672(2) 0.00248(10) 0.2277(4) 0.0201(9) Uani 1 1 d U A .
O17 O -0.01565(19) 0.04615(11) 0.0588(4) 0.0199(10) Uani 1 1 d . . .
O18 O 0.1881(2) 0.13519(10) 0.3867(4) 0.0204(10) Uani 1 1 d . A .
O19 O 0.4657(2) 0.17548(13) 0.5306(4) 0.0272(11) Uani 1 1 d . A .
O20 O 0.4161(3) 0.11818(12) 0.5626(6) 0.0402(14) Uani 1 1 d . A .
O21 O 0.2320(6) 0.0154(3) 0.3576(14) 0.068(3) Uani 0.50 1 d PDU A 1
O22 O 0.3264(5) -0.0063(4) 0.4292(15) 0.078(4) Uani 0.50 1 d PDU A 1
O23 O 0.2097(4) -0.0255(3) 0.4600(10) 0.051(3) Uani 0.50 1 d PDU A 1
O24 O 0.2822(5) -0.0588(2) 0.4075(12) 0.057(3) Uani 0.50 1 d PDU A 1
O21A O 0.2388(6) -0.0077(3) 0.2228(9) 0.064(3) Uani 0.50 1 d PDU . 2
O22A O 0.3185(5) -0.0365(3) 0.4448(11) 0.049(3) Uani 0.50 1 d PDU A 2
O23A O 0.2212(4) -0.0057(2) 0.4485(9) 0.030(2) Uani 0.50 1 d PDU A 2
O24A O 0.1951(6) -0.0507(3) 0.2679(12) 0.086(4) Uani 0.50 1 d PDU . 2
N1 N 0.2957(5) 0.0741(3) 0.2893(9) 0.109(3) Uani 1 1 d . . .
H1D H 0.3063 0.0886 0.3670 0.131 Uiso 1 1 calc R . .
H1E H 0.2753 0.0540 0.3055 0.131 Uiso 1 1 calc R . .
N2 N 0.5034(6) 0.2428(4) 0.3227(12) 0.042(3) Uani 0.50 1 d P . .
N3 N 0.2268(3) 0.19411(13) -0.0660(6) 0.0238(13) Uani 1 1 d . . .
H3B H 0.2421 0.2018 -0.1323 0.029 Uiso 1 1 calc R . .
H3C H 0.2032 0.2126 -0.0479 0.029 Uiso 1 1 calc R . .
N4 N 0.0000 -0.06417(19) 0.2500 0.0275(19) Uani 1 2 d S . .
H4C H 0.0072 -0.0498 0.3264 0.033 Uiso 1 1 d R . .
N5 N 0.0000 0.1267(3) 0.2500 0.075(4) Uani 1 2 d S . .
H5D H 0.0376 0.1124 0.2986 0.091 Uiso 1 1 d R . .
N6 N 0.3731(4) -0.0871(2) 0.2911(8) 0.065(2) Uani 1 1 d . . .
H6D H 0.3338 -0.0803 0.3016 0.077 Uiso 1 1 calc R . .
H6E H 0.3590 -0.1018 0.2135 0.077 Uiso 1 1 calc R . .
C1 C 0.3585(7) 0.0637(4) 0.2864(14) 0.094(4) Uani 1 1 d U . .
H1A H 0.3883 0.0528 0.3773 0.141 Uiso 1 1 calc R . .
H1B H 0.3819 0.0846 0.2697 0.141 Uiso 1 1 calc R . .
H1C H 0.3495 0.0464 0.2100 0.141 Uiso 1 1 calc R . .
C2 C 0.2439(5) 0.0921(3) 0.1706(10) 0.066(3) Uani 1 1 d U . .
H2A H 0.2044 0.0983 0.1928 0.099 Uiso 1 1 calc R . .
H2B H 0.2280 0.0765 0.0875 0.099 Uiso 1 1 calc R . .
H2C H 0.2638 0.1139 0.1505 0.099 Uiso 1 1 calc R . .
C3 C 0.5000 0.2102(4) 0.2500 0.065(4) Uani 1 2 d S . .
C4 C 0.5000 0.2771(4) 0.2500 0.053(3) Uani 1 2 d S . .
C5 C 0.1774(4) 0.1633(2) -0.1270(8) 0.042(2) Uani 1 1 d . . .
H5A H 0.1383 0.1709 -0.2139 0.064 Uiso 1 1 calc R . .
H5B H 0.1599 0.1553 -0.0579 0.064 Uiso 1 1 calc R . .
H5C H 0.2019 0.1436 -0.1489 0.064 Uiso 1 1 calc R . .
C6 C 0.2883(4) 0.1850(2) 0.0671(9) 0.044(2) Uani 1 1 d . . .
H6A H 0.3179 0.2061 0.1017 0.067 Uiso 1 1 calc R . .
H6B H 0.3149 0.1659 0.0481 0.067 Uiso 1 1 calc R . .
H6C H 0.2726 0.1771 0.1391 0.067 Uiso 1 1 calc R . .
C7 C -0.0647(4) -0.0860(2) 0.2196(10) 0.053(2) Uani 1 1 d . . .
H7A H -0.1043 -0.0700 0.2001 0.080 Uiso 1 1 calc R . .
H7B H -0.0579 -0.1008 0.3019 0.080 Uiso 1 1 calc R . .
H7C H -0.0739 -0.1012 0.1369 0.080 Uiso 1 1 calc R . .
C8 C 0.0153(6) 0.1478(3) 0.1508(14) 0.087(4) Uani 1 1 d . . .
H8A H 0.0249 0.1321 0.0856 0.131 Uiso 1 1 calc R . .
H8B H 0.0561 0.1627 0.2022 0.131 Uiso 1 1 calc R . .
H8C H -0.0247 0.1630 0.0970 0.131 Uiso 1 1 calc R . .
C9 C 0.4131(7) -0.1081(4) 0.4108(15) 0.097(4) Uani 1 1 d U . .
H9A H 0.3845 -0.1276 0.4199 0.145 Uiso 1 1 calc R . .
H9B H 0.4291 -0.0933 0.4962 0.145 Uiso 1 1 calc R . .
H9C H 0.4534 -0.1178 0.3989 0.145 Uiso 1 1 calc R . .
C10 C 0.4026(6) -0.0540(4) 0.2538(13) 0.088(3) Uani 1 1 d U . .
H10A H 0.3669 -0.0428 0.1698 0.132 Uiso 1 1 calc R . .
H10B H 0.4427 -0.0604 0.2340 0.132 Uiso 1 1 calc R . .
H10C H 0.4174 -0.0373 0.3335 0.132 Uiso 1 1 calc R . .
O1W O 0.4671(4) -0.0099(3) 0.5970(8) 0.089(3) Uani 1 1 d . . .

loop_
_atom_site_aniso_label
_atom_site_aniso_U_11
_atom_site_aniso_U_22
_atom_site_aniso_U_33
_atom_site_aniso_U_23
_atom_site_aniso_U_13
_atom_site_aniso_U_12
Tb1 0.01348(16) 0.0274(2) 0.01956(17) 0.000 0.00506(14) 0.000
Tb2 0.01584(12) 0.01810(14) 0.01841(13) 0.00009(9) 0.00535(10) -0.00124(9)
Tb3 0.02642(15) 0.02035(15) 0.03196(16) 0.00132(11) 0.00963(12) -0.00428(11)
S1 0.0046(5) 0.0162(6) 0.0101(5) 0.0049(4) 0.0034(4) 0.0011(4)
S2 0.0120(5) 0.0099(5) 0.0135(5) -0.0014(4) 0.0050(4) 0.0005(4)
S3 0.0048(5) 0.0173(6) 0.0051(5) -0.0009(4) 0.0008(4) 0.0001(4)
S4 0.0131(6) 0.0094(6) 0.0209(6) 0.0004(5) 0.0056(5) -0.0032(5)
S5 0.0123(6) 0.0184(6) 0.0170(6) -0.0054(5) 0.0036(5) 0.0045(5)
S6 0.0410(8) 0.0276(8) 0.0371(8) 0.0102(7) 0.0207(7) 0.0082(7)
O1 0.0091(15) 0.0191(18) 0.0099(15) -0.0026(14) 0.0017(13) -0.0045(14)
O2 0.0085(15) 0.0116(17) 0.0129(16) 0.0028(12) 0.0056(13) -0.0021(13)
O3 0.0190(18) 0.0143(18) 0.0129(17) 0.0018(14) 0.0022(14) 0.0034(15)
O4 0.0233(18) 0.0145(18) 0.0156(17) -0.0067(14) 0.0061(15) -0.0083(15)
O5 0.0088(15) 0.0267(17) 0.0218(16) 0.0068(15) 0.0026(13) 0.0041(14)
O6 0.0132(15) 0.0171(16) 0.0106(14) -0.0033(13) 0.0035(12) 0.0009(13)
O7 0.0130(12) 0.0241(14) 0.0209(13) -0.0030(11) 0.0076(10) 0.0006(11)
O8 0.0219(17) 0.0273(18) 0.0110(15) 0.0002(13) 0.0076(13) 0.0024(14)
O9 0.0160(16) 0.0125(18) 0.042(2) 0.0034(16) 0.0171(15) 0.0038(15)
O10 0.0221(18) 0.026(2) 0.0205(17) -0.0051(15) 0.0148(14) 0.0058(16)
O11 0.0136(16) 0.0100(17) 0.030(2) 0.0049(14) 0.0105(15) -0.0002(13)
O12 0.0202(17) 0.0305(19) 0.0168(16) -0.0058(14) 0.0053(13) 0.0012(15)
O13 0.0192(18) 0.0139(18) 0.0150(18) 0.0027(15) -0.0016(15) -0.0061(15)
O14 0.0182(17) 0.0174(19) 0.0299(19) -0.0018(15) 0.0149(15) -0.0033(15)
O15 0.0231(19) 0.042(2) 0.0115(17) 0.0000(16) 0.0093(15) 0.0006(18)
O16 0.0216(16) 0.0116(16) 0.0222(16) 0.0058(13) 0.0042(13) -0.0005(14)
O17 0.0119(17) 0.026(2) 0.0195(18) 0.0027(16) 0.0040(14) 0.0064(15)
O18 0.029(2) 0.0128(18) 0.0145(17) 0.0012(14) 0.0035(15) -0.0050(16)
O19 0.0128(17) 0.047(3) 0.0233(19) -0.0153(18) 0.0087(15) -0.0060(18)
O20 0.050(3) 0.016(2) 0.048(3) 0.001(2) 0.014(2) 0.008(2)
O21 0.055(5) 0.074(5) 0.071(5) -0.010(4) 0.022(4) 0.009(4)
O22 0.061(5) 0.100(7) 0.078(6) -0.015(5) 0.034(4) -0.002(5)
O23 0.048(4) 0.071(5) 0.040(4) -0.001(4) 0.024(3) 0.026(4)
O24 0.067(5) 0.057(5) 0.053(5) 0.009(4) 0.033(4) 0.033(4)
O21A 0.068(5) 0.079(5) 0.032(4) -0.003(4) 0.007(4) 0.035(5)
O22A 0.038(4) 0.066(5) 0.045(5) -0.004(4) 0.018(4) 0.020(4)
O23A 0.029(4) 0.028(4) 0.036(4) -0.006(3) 0.016(3) 0.003(3)
O24A 0.089(6) 0.091(6) 0.063(5) -0.033(5) 0.015(4) 0.040(5)
N1 0.180(7) 0.115(8) 0.078(4) 0.036(5) 0.100(4) 0.030(7)
N2 0.034(6) 0.067(8) 0.026(5) -0.013(5) 0.014(5) 0.008(6)
N3 0.030(2) 0.025(3) 0.022(2) 0.0046(19) 0.0155(19) 0.001(2)
N4 0.033(4) 0.016(3) 0.028(4) 0.000 0.007(3) 0.000
N5 0.047(6) 0.035(5) 0.130(11) 0.000 0.023(7) 0.000
N6 0.051(4) 0.089(6) 0.054(4) -0.024(4) 0.023(3) -0.029(4)
C1 0.099(6) 0.095(6) 0.071(6) -0.021(5) 0.020(5) -0.001(5)
C2 0.082(4) 0.072(5) 0.065(4) -0.015(4) 0.051(3) -0.007(4)
C3 0.051(7) 0.066(9) 0.077(9) 0.000 0.026(6) 0.000
C4 0.041(5) 0.064(8) 0.064(7) 0.000 0.032(5) 0.000
C5 0.050(4) 0.041(4) 0.025(3) 0.003(3) 0.004(3) -0.010(3)
C6 0.042(4) 0.044(4) 0.040(4) 0.008(3) 0.010(3) -0.002(4)
C7 0.051(4) 0.043(4) 0.056(5) 0.003(4) 0.013(4) -0.021(4)
C8 0.055(6) 0.076(7) 0.100(9) 0.012(7) 0.002(6) 0.015(6)
C9 0.083(6) 0.096(6) 0.099(6) -0.015(5) 0.026(5) 0.025(5)
C10 0.080(5) 0.106(6) 0.097(5) -0.033(5) 0.056(4) -0.020(5)
O1W 0.071(5) 0.130(7) 0.057(4) -0.018(4) 0.018(4) -0.016(5)

loop_
_atom_type_symbol
_atom_type_description
_atom_type_scat_dispersion_real
_atom_type_scat_dispersion_imag
_atom_type_scat_source
C C 0.0033 0.0016 'International Tables Vol C Tables 4.2.6.8 and 6.1.1.4'
H H 0.0000 0.0000 'International Tables Vol C Tables 4.2.6.8 and 6.1.1.4'
N N 0.0061 0.0033 'International Tables Vol C Tables 4.2.6.8 and 6.1.1.4'
O O 0.0106 0.0060 'International Tables Vol C Tables 4.2.6.8 and 6.1.1.4'
S S 0.1246 0.1234 'International Tables Vol C Tables 4.2.6.8 and 6.1.1.4'
Tb Tb -0.1723 4.1537 'International Tables Vol C Tables 4.2.6.8 and 6.1.1.4'

loop_
_geom_angle_atom_site_label_1
_geom_angle_atom_site_label_2
_geom_angle_atom_site_label_3
_geom_angle
_geom_angle_site_symmetry_1
_geom_angle_site_symmetry_3
O5 Tb1 O5 103.05(19) 8_556 7_556
O5 Tb1 O7 82.63(14) 8_556 8_556
O5 Tb1 O7 68.33(13) 7_556 8_556
O5 Tb1 O7 68.33(13) 8_556 7_556
O5 Tb1 O7 82.63(14) 7_556 7_556
O7 Tb1 O7 132.86(19) 8_556 7_556
O5 Tb1 O19 167.04(14) 8_556 .
O5 Tb1 O19 78.10(14) 7_556 .
O7 Tb1 O19 85.91(14) 8_556 .
O7 Tb1 O19 124.41(13) 7_556 .
O5 Tb1 O19 78.10(14) 8_556 2_656
O5 Tb1 O19 167.04(14) 7_556 2_656
O7 Tb1 O19 124.41(12) 8_556 2_656
O7 Tb1 O19 85.91(14) 7_556 2_656
O19 Tb1 O19 103.7(2) . 2_656
O5 Tb1 O6 138.22(13) 8_556 .
O5 Tb1 O6 91.63(12) 7_556 .
O7 Tb1 O6 138.76(13) 8_556 .
O7 Tb1 O6 75.27(12) 7_556 .
O19 Tb1 O6 54.01(13) . .
O19 Tb1 O6 79.59(12) 2_656 .
O5 Tb1 O6 91.63(12) 8_556 2_656
O5 Tb1 O6 138.22(13) 7_556 2_656
O7 Tb1 O6 75.27(12) 8_556 2_656
O7 Tb1 O6 138.76(13) 7_556 2_656
O19 Tb1 O6 79.59(12) . 2_656
O19 Tb1 O6 54.02(13) 2_656 2_656
O6 Tb1 O6 103.05(16) . 2_656
O5 Tb1 S5 164.97(11) 8_556 .
O5 Tb1 S5 85.31(10) 7_556 .
O7 Tb1 S5 112.23(10) 8_556 .
O7 Tb1 S5 100.94(9) 7_556 .
O19 Tb1 S5 26.57(10) . .
O19 Tb1 S5 90.97(10) 2_656 .
O6 Tb1 S5 27.49(9) . .
O6 Tb1 S5 90.18(8) 2_656 .
O5 Tb1 S5 85.31(10) 8_556 2_656
O5 Tb1 S5 164.97(11) 7_556 2_656
O7 Tb1 S5 100.94(9) 8_556 2_656
O7 Tb1 S5 112.23(10) 7_556 2_656
O19 Tb1 S5 90.97(10) . 2_656
O19 Tb1 S5 26.57(10) 2_656 2_656
O6 Tb1 S5 90.18(8) . 2_656
O6 Tb1 S5 27.49(9) 2_656 2_656
S5 Tb1 S5 89.46(5) . 2_656
O2 Tb2 O3 75.40(12) 7_556 .
O2 Tb2 O1 76.82(12) 7_556 7_556
O3 Tb2 O1 135.20(12) . 7_556
O2 Tb2 O11 123.06(12) 7_556 .
O3 Tb2 O11 91.28(13) . .
O1 Tb2 O11 75.50(12) 7_556 .
O2 Tb2 O18 148.50(13) 7_556 .
O3 Tb2 O18 79.39(12) . .
O1 Tb2 O18 134.64(13) 7_556 .
O11 Tb2 O18 75.64(13) . .
O2 Tb2 O12 82.14(13) 7_556 .
O3 Tb2 O12 85.49(13) . .
O1 Tb2 O12 124.38(12) 7_556 .
O11 Tb2 O12 152.89(12) . .
O18 Tb2 O12 77.31(14) . .
O2 Tb2 O13 150.78(11) 7_556 .
O3 Tb2 O13 132.87(11) . .
O1 Tb2 O13 83.32(12) 7_556 .
O11 Tb2 O13 70.81(12) . .
O18 Tb2 O13 54.33(11) . .
O12 Tb2 O13 91.89(14) . .
O2 Tb2 O6 77.60(11) 7_556 .
O3 Tb2 O6 133.75(13) . .
O1 Tb2 O6 71.31(12) 7_556 .
O11 Tb2 O6 134.97(12) . .
O18 Tb2 O6 107.96(12) . .
O12 Tb2 O6 53.99(11) . .
O13 Tb2 O6 75.83(12) . .
O2 Tb2 O2 69.61(14) 7_556 .
O3 Tb2 O2 70.05(12) . .
O1 Tb2 O2 67.61(11) 7_556 .
O11 Tb2 O2 53.99(11) . .
O18 Tb2 O2 118.54(12) . .
O12 Tb2 O2 146.21(13) . .
O13 Tb2 O2 121.80(13) . .
O6 Tb2 O2 131.84(10) . .
O2 Tb2 S4 166.77(9) 7_556 .
O3 Tb2 S4 105.93(9) . .
O1 Tb2 S4 109.06(9) 7_556 .
O11 Tb2 S4 70.18(8) . .
O18 Tb2 S4 27.07(9) . .
O12 Tb2 S4 84.83(10) . .
O13 Tb2 S4 27.29(8) . .
O6 Tb2 S4 92.85(8) . .
O2 Tb2 S4 123.45(8) . .
O2 Tb2 S1 96.66(9) 7_556 .
O3 Tb2 S1 81.67(10) . .
O1 Tb2 S1 67.46(9) 7_556 .
O11 Tb2 S1 26.48(8) . .
O18 Tb2 S1 98.06(10) . .
O12 Tb2 S1 166.97(9) . .
O13 Tb2 S1 95.23(10) . .
O6 Tb2 S1 138.57(8) . .
O2 Tb2 S1 27.64(8) . .
S4 Tb2 S1 96.55(3) . .
O2 Tb2 S5 80.76(9) 7_556 .
O3 Tb2 S5 110.56(10) . .
O1 Tb2 S5 98.72(9) 7_556 .
O11 Tb2 S5 151.96(9) . .
O18 Tb2 S5 90.85(10) . .
O12 Tb2 S5 26.58(8) . .
O13 Tb2 S5 81.32(10) . .
O6 Tb2 S5 27.55(8) . .
O2 Tb2 S5 149.35(8) . .
S4 Tb2 S5 86.55(4) . .
S1 Tb2 S5 166.12(3) . .
O23A Tb3 O17 151.6(2) . 2
O23A Tb3 O10 85.2(3) . 6_556
O17 Tb3 O10 75.52(13) 2 6_556
O23A Tb3 O23 17.4(3) . .
O17 Tb3 O23 137.9(2) 2 .
O10 Tb3 O23 67.9(2) 6_556 .
O23A Tb3 O21A 67.0(3) . 6_556
O17 Tb3 O21A 126.3(3) 2 6_556
O10 Tb3 O21A 76.8(3) 6_556 6_556
O23 Tb3 O21A 64.7(3) . 6_556
O23A Tb3 O9 78.6(2) . .
O17 Tb3 O9 125.17(13) 2 .
O10 Tb3 O9 156.90(12) 6_556 .
O23 Tb3 O9 95.3(2) . .
O21A Tb3 O9 81.8(3) 6_556 .
O23A Tb3 O4 96.3(2) . .
O17 Tb3 O4 79.41(13) 2 .
O10 Tb3 O4 126.52(12) 6_556 .
O23 Tb3 O4 106.1(2) . .
O21A Tb3 O4 151.6(3) 6_556 .
O9 Tb3 O4 72.10(12) . .
O23A Tb3 O16 77.0(2) . .
O17 Tb3 O16 77.88(13) 2 .
O10 Tb3 O16 74.64(12) 6_556 .
O23 Tb3 O16 73.0(2) . .
O21A Tb3 O16 135.3(2) 6_556 .
O9 Tb3 O16 116.79(14) . .
O4 Tb3 O16 54.16(11) . .
O23A Tb3 O14 132.4(2) . .
O17 Tb3 O14 72.86(12) 2 .
O10 Tb3 O14 139.92(14) 6_556 .
O23 Tb3 O14 149.0(2) . .
O21A Tb3 O14 103.1(2) 6_556 .
O9 Tb3 O14 53.87(12) . .
O4 Tb3 O14 70.44(12) . .
O16 Tb3 O14 120.83(12) . .
O23A Tb3 O24A 108.0(3) . 6_556
O17 Tb3 O24A 93.8(3) 2 6_556
O10 Tb3 O24A 93.1(3) 6_556 6_556
O23 Tb3 O24A 107.9(3) . 6_556
O21A Tb3 O24A 43.2(3) 6_556 6_556
O9 Tb3 O24A 76.7(3) . 6_556
O4 Tb3 O24A 135.3(2) . 6_556
O16 Tb3 O24A 166.5(3) . 6_556
O14 Tb3 O24A 65.4(2) . 6_556
O23A Tb3 O21 27.9(3) . .
O17 Tb3 O21 146.1(3) 2 .
O10 Tb3 O21 109.4(2) 6_556 .
O23 Tb3 O21 43.7(3) . .
O21A Tb3 O21 86.6(3) 6_556 .
O9 Tb3 O21 60.4(2) . .
O4 Tb3 O21 70.9(3) . .
O16 Tb3 O21 71.7(3) . .
O14 Tb3 O21 110.6(2) . .
O24A Tb3 O21 118.7(4) 6_556 .
O23A Tb3 S2 87.0(2) . .
O17 Tb3 S2 76.49(10) 2 .
O10 Tb3 S2 100.61(9) 6_556 .
O23 Tb3 S2 90.2(2) . .
O21A Tb3 S2 154.0(2) 6_556 .
O9 Tb3 S2 94.92(10) . .
O4 Tb3 S2 26.96(8) . .
O16 Tb3 S2 27.22(9) . .
O14 Tb3 S2 95.34(9) . .
O24A Tb3 S2 160.5(2) 6_556 .
O21 Tb3 S2 69.6(2) . .
O15 S1 O5 110.4(3) . .
O15 S1 O11 111.9(3) . .
O5 S1 O11 109.1(2) . .
O15 S1 O2 111.2(2) . .
O5 S1 O2 108.9(2) . .
O11 S1 O2 105.1(2) . .
O15 S1 Tb2 122.32(18) . .
O5 S1 Tb2 127.17(18) . .
O11 S1 Tb2 49.36(17) . .
O2 S1 Tb2 56.06(14) . .
O17 S2 O4 109.3(2) . .
O17 S2 O10 108.6(2) . .
O4 S2 O10 110.8(2) . .
O17 S2 O16 112.1(2) . .
O4 S2 O16 106.4(2) . .
O10 S2 O16 109.7(2) . .
O17 S2 Tb3 124.21(18) . .
O4 S2 Tb3 52.96(15) . .
O10 S2 Tb3 127.20(15) . .
O16 S2 Tb3 53.53(15) . .
O3 S3 O8 109.7(2) . .
O3 S3 O7 110.0(2) . .
O8 S3 O7 109.2(2) . .
O3 S3 O1 110.1(2) . .
O8 S3 O1 108.9(2) . .
O7 S3 O1 109.0(2) . .
O14 S4 O13 112.2(3) . .
O14 S4 O18 111.8(2) . .
O13 S4 O18 106.6(2) . .
O14 S4 O9 106.1(2) . .
O13 S4 O9 109.5(2) . .
O18 S4 O9 110.7(3) . .
O14 S4 Tb2 126.37(17) . .
O13 S4 Tb2 54.72(15) . .
O18 S4 Tb2 51.91(15) . .
O9 S4 Tb2 127.48(17) . .
O14 S4 Tb3 54.21(16) . .
O13 S4 Tb3 131.74(16) . .
O18 S4 Tb3 121.59(16) . .
O9 S4 Tb3 52.32(16) . .
Tb2 S4 Tb3 173.50(5) . .
O20 S5 O19 112.3(3) . .
O20 S5 O12 110.9(3) . .
O19 S5 O12 112.5(3) . .
O20 S5 O6 110.4(3) . .
O19 S5 O6 104.7(2) . .
O12 S5 O6 105.7(2) . .
O20 S5 Tb1 123.5(2) . .
O19 S5 Tb1 51.99(17) . .
O12 S5 Tb1 125.42(18) . .
O6 S5 Tb1 52.86(14) . .
O20 S5 Tb2 120.3(2) . .
O19 S5 Tb2 127.39(19) . .
O12 S5 Tb2 51.49(18) . .
O6 S5 Tb2 54.64(13) . .
Tb1 S5 Tb2 93.68(4) . .
O23A S6 O22A 114.4(6) . .
O23A S6 O24 121.1(6) . .
O22A S6 O24 44.3(6) . .
O23A S6 O21 54.0(7) . .
O22A S6 O21 123.1(7) . .
O24 S6 O21 165.9(6) . .
O23A S6 O21A 118.5(6) . .
O22A S6 O21A 113.9(7) . .
O24 S6 O21A 119.9(7) . .
O21 S6 O21A 68.5(7) . .
O23A S6 O23 31.5(5) . .
O22A S6 O23 108.6(6) . .
O24 S6 O23 94.5(6) . .
O21 S6 O23 83.9(7) . .
O21A S6 O23 137.1(6) . .
O23A S6 O24A 108.1(6) . .
O22A S6 O24A 116.8(7) . .
O24 S6 O24A 74.2(6) . .
O21 S6 O24A 119.5(6) . .
O21A S6 O24A 80.9(6) . .
O23 S6 O24A 85.4(6) . .
O23A S6 O22 100.5(6) . .
O22A S6 O22 45.0(7) . .
O24 S6 O22 88.8(6) . .
O21 S6 O22 79.9(6) . .
O21A S6 O22 88.2(7) . .
O23 S6 O22 119.5(7) . .
O24A S6 O22 151.3(7) . .
S3 O1 Tb2 133.5(2) . 7_556
S1 O2 Tb2 150.6(2) . 7_556
S1 O2 Tb2 96.30(16) . .
Tb2 O2 Tb2 110.39(14) 7_556 .
S3 O3 Tb2 142.3(2) . .
S2 O4 Tb3 100.08(19) . .
S1 O5 Tb1 136.5(3) . 7_556
S5 O6 Tb1 99.65(19) . .
S5 O6 Tb2 97.80(15) . .
Tb1 O6 Tb2 126.77(14) . .
S3 O7 Tb1 153.4(2) . 7_556
S4 O9 Tb3 100.6(2) . .
S2 O10 Tb3 128.3(2) . 6
S1 O11 Tb2 104.2(2) . .
S5 O12 Tb2 101.9(2) . .
S4 O13 Tb2 97.98(18) . .
S4 O14 Tb3 98.9(2) . .
S2 O16 Tb3 99.25(18) . .
S2 O17 Tb3 144.2(3) . 2
S4 O18 Tb2 101.02(18) . .
S5 O19 Tb1 101.4(2) . .
S6 O21 Tb3 112.3(7) . .
S6 O23 Tb3 119.4(6) . .
S6 O21A Tb3 122.5(6) . 6
S6 O23A Tb3 154.5(5) . .
S6 O24A Tb3 112.6(6) . 6
C1 N1 C2 120.6(10) . .
C1 N1 H1D 107.2 . .
C2 N1 H1D 107.2 . .
C1 N1 H1E 107.2 . .
C2 N1 H1E 107.2 . .
H1D N1 H1E 106.8 . .
C3 N2 N2 59.4(6) . 2_655
C3 N2 C4 119.9(10) . .
N2 N2 C4 60.5(6) 2_655 .
C6 N3 C5 113.5(5) . .
C6 N3 H3B 108.9 . .
C5 N3 H3B 108.9 . .
C6 N3 H3C 108.9 . .
C5 N3 H3C 108.9 . .
H3B N3 H3C 107.7 . .
C7 N4 C7 114.4(8) 2 .
C7 N4 H4C 109.1 2 .
C7 N4 H4C 108.1 . .
C8 N5 C8 113.1(13) . 2
C8 N5 H5D 108.5 . .
C8 N5 H5D 109.3 2 .
C9 N6 C10 121.5(9) . .
C9 N6 H6D 107.0 . .
C10 N6 H6D 107.0 . .
C9 N6 H6E 107.0 . .
C10 N6 H6E 107.0 . .
H6D N6 H6E 106.7 . .
N1 C1 H1A 109.5 . .
N1 C1 H1B 109.5 . .
H1A C1 H1B 109.5 . .
N1 C1 H1C 109.5 . .
H1A C1 H1C 109.5 . .
H1B C1 H1C 109.5 . .
N1 C2 H2A 109.5 . .
N1 C2 H2B 109.5 . .
H2A C2 H2B 109.5 . .
N1 C2 H2C 109.5 . .
H2A C2 H2C 109.5 . .
H2B C2 H2C 109.5 . .
N2 C3 N2 61.3(13) . 2_655
N2 C4 N2 59.0(11) 2_655 .
N3 C5 H5A 109.5 . .
N3 C5 H5B 109.5 . .
H5A C5 H5B 109.5 . .
N3 C5 H5C 109.5 . .
H5A C5 H5C 109.5 . .
H5B C5 H5C 109.5 . .
N3 C6 H6A 109.5 . .
N3 C6 H6B 109.5 . .
H6A C6 H6B 109.5 . .
N3 C6 H6C 109.5 . .
H6A C6 H6C 109.5 . .
H6B C6 H6C 109.5 . .
N4 C7 H7A 109.5 . .
N4 C7 H7B 109.5 . .
H7A C7 H7B 109.5 . .
N4 C7 H7C 109.5 . .
H7A C7 H7C 109.5 . .
H7B C7 H7C 109.5 . .
N5 C8 H8A 109.5 . .
N5 C8 H8B 109.5 . .
H8A C8 H8B 109.5 . .
N5 C8 H8C 109.5 . .
H8A C8 H8C 109.5 . .
H8B C8 H8C 109.5 . .
N6 C9 H9A 109.5 . .
N6 C9 H9B 109.5 . .
H9A C9 H9B 109.5 . .
N6 C9 H9C 109.5 . .
H9A C9 H9C 109.5 . .
H9B C9 H9C 109.5 . .
N6 C10 H10A 109.5 . .
N6 C10 H10B 109.5 . .
H10A C10 H10B 109.5 . .
N6 C10 H10C 109.5 . .
H10A C10 H10C 109.5 . .
H10B C10 H10C 109.5 . .

loop_
_geom_bond_atom_site_label_1
_geom_bond_atom_site_label_2
_geom_bond_distance
_geom_bond_site_symmetry_2
Tb1 O5 2.432(4) 8_556
Tb1 O5 2.432(4) 7_556
Tb1 O7 2.441(4) 8_556
Tb1 O7 2.441(4) 7_556
Tb1 O19 2.593(4) .
Tb1 O19 2.593(4) 2_656
Tb1 O6 2.608(4) .
Tb1 O6 2.608(4) 2_656
Tb1 S5 3.2254(13) .
Tb1 S5 3.2254(13) 2_656
Tb2 O2 2.446(3) 7_556
Tb2 O3 2.469(3) .
Tb2 O1 2.511(4) 7_556
Tb2 O11 2.515(4) .
Tb2 O18 2.556(4) .
Tb2 O12 2.587(4) .
Tb2 O13 2.628(4) .
Tb2 O6 2.663(3) .
Tb2 O2 2.682(4) .
Tb2 S4 3.1882(13) .
Tb2 S1 3.2136(13) .
Tb2 S5 3.2346(14) .
Tb3 O23A 2.282(8) .
Tb3 O17 2.497(4) 2
Tb3 O10 2.542(4) 6_556
Tb3 O23 2.583(10) .
Tb3 O21A 2.588(9) 6_556
Tb3 O9 2.592(4) .
Tb3 O4 2.601(4) .
Tb3 O16 2.614(4) .
Tb3 O14 2.644(4) .
Tb3 O24A 2.735(12) 6_556
Tb3 O21 2.747(14) .
Tb3 S2 3.2085(13) .
S1 O15 1.448(4) .
S1 O5 1.476(4) .
S1 O11 1.478(4) .
S1 O2 1.500(4) .
S2 O17 1.473(4) .
S2 O4 1.477(4) .
S2 O10 1.482(4) .
S2 O16 1.487(4) .
S3 O3 1.472(4) .
S3 O8 1.476(4) .
S3 O7 1.480(4) .
S3 O1 1.481(4) .
S4 O14 1.475(4) .
S4 O13 1.476(4) .
S4 O18 1.478(4) .
S4 O9 1.492(4) .
S5 O20 1.447(5) .
S5 O19 1.472(5) .
S5 O12 1.479(4) .
S5 O6 1.510(4) .
S6 O23A 1.375(9) .
S6 O22A 1.392(9) .
S6 O24 1.444(9) .
S6 O21 1.469(10) .
S6 O21A 1.493(9) .
S6 O23 1.506(10) .
S6 O24A 1.538(10) .
S6 O22 1.567(10) .
O1 Tb2 2.511(4) 7_556
O2 Tb2 2.446(3) 7_556
O5 Tb1 2.432(4) 7_556
O7 Tb1 2.441(4) 7_556
O10 Tb3 2.542(4) 6
O17 Tb3 2.497(4) 2
O21A Tb3 2.588(9) 6
O24A Tb3 2.735(12) 6
N1 C1 1.367(17) .
N1 C2 1.405(13) .
N1 H1D 0.9000 .
N1 H1E 0.9000 .
N2 C3 1.397(18) .
N2 N2 1.42(2) 2_655
N2 C4 1.446(18) .
N3 C6 1.461(9) .
N3 C5 1.481(9) .
N3 H3B 0.9000 .
N3 H3C 0.9000 .
N4 C7 1.479(9) 2
N4 C7 1.479(9) .
N4 H4C 0.9000 .
N5 C8 1.407(14) .
N5 C8 1.407(14) 2
N5 H5D 0.9001 .
N6 C9 1.387(15) .
N6 C10 1.479(15) .
N6 H6D 0.9000 .
N6 H6E 0.9000 .
C1 H1A 0.9600 .
C1 H1B 0.9600 .
C1 H1C 0.9600 .
C2 H2A 0.9600 .
C2 H2B 0.9600 .
C2 H2C 0.9600 .
C3 N2 1.397(18) 2_655
C4 N2 1.446(18) 2_655
C5 H5A 0.9600 .
C5 H5B 0.9600 .
C5 H5C 0.9600 .
C6 H6A 0.9600 .
C6 H6B 0.9600 .
C6 H6C 0.9600 .
C7 H7A 0.9600 .
C7 H7B 0.9600 .
C7 H7C 0.9600 .
C8 H8A 0.9600 .
C8 H8B 0.9600 .
C8 H8C 0.9600 .
C9 H9A 0.9600 .
C9 H9B 0.9600 .
C9 H9C 0.9600 .
C10 H10A 0.9600 .
C10 H10B 0.9600 .
C10 H10C 0.9600 .
